data_4080294
loop_
_publ_author_name
'Tsoureas, Nikolaos'
'Summerscales, Owen T.'
'Cloke, F. Geoffrey N.'
'Roe, S. Mark'

_publ_section_title
;
 Steric Effects in the Reductive Coupling of CO by Mixed-Sandwich
 Uranium(III) Complexes
;
_journal_issue 5
_journal_name_full Organometallics
_journal_page_first 1353
_journal_paper_doi 10.1021/om301045k
_journal_volume 32
_journal_year 2013
_chemical_formula_moiety 'C24 H39 Si2 U'
_chemical_formula_sum 'C24 H39 Si2 U'
_chemical_formula_weight 621.76
_chemical_name_common complex_10b
_chemical_name_systematic
;
 ?
;
_space_group_IT_number 159
_symmetry_cell_setting trigonal
_symmetry_space_group_name_Hall 'P 3 -2c'
_symmetry_space_group_name_H-M 'P 3 1 c'
_atom_sites_solution_hydrogens geom
_atom_sites_solution_primary direct
_atom_sites_solution_secondary difmap
_audit_creation_method SHELXL-97
_cell_angle_alpha 90.00
_cell_angle_beta 90.00
_cell_angle_gamma 120.00
_cell_formula_units_Z 6
_cell_length_a 19.1449(14)
_cell_length_b 19.1449(14)
_cell_length_c 11.9066(9)
_cell_measurement_reflns_used 37085
_cell_measurement_temperature 173(2)
_cell_measurement_theta_max 27.485
_cell_measurement_theta_min 0.998
_cell_volume 3779.4(5)
_computing_cell_refinement 'HKL Scalepack (Otwinowski & Minor 1997)'
_computing_data_collection 'Collect (Bruker AXS BV, 1997-2004)'
_computing_data_reduction 'HKL Denzo and Scalepack (Otwinowski 1997)'
_computing_structure_refinement 'SHELXL-97 (Sheldrick, 1997)'
_computing_structure_solution 'SHELXL-97 (Sheldrick, 1997)'
_diffrn_ambient_temperature 173(2)
_diffrn_detector_area_resol_mean 9
_diffrn_measured_fraction_theta_full 0.994
_diffrn_measured_fraction_theta_max 0.994
_diffrn_measurement_device_type KappaCCD
_diffrn_measurement_method 'CCD rotation images, thick slices'
_diffrn_radiation_monochromator 'horizonally mounted graphite crystal'
_diffrn_radiation_source 'fine-focus sealed tube'
_diffrn_radiation_type MoK\a
_diffrn_radiation_wavelength 0.71073
_diffrn_reflns_av_R_equivalents 0.1368
_diffrn_reflns_av_sigmaI/netI 0.0959
_diffrn_reflns_limit_h_max 24
_diffrn_reflns_limit_h_min -23
_diffrn_reflns_limit_k_max 24
_diffrn_reflns_limit_k_min -24
_diffrn_reflns_limit_l_max 15
_diffrn_reflns_limit_l_min -12
_diffrn_reflns_number 27334
_diffrn_reflns_theta_full 27.21
_diffrn_reflns_theta_max 27.21
_diffrn_reflns_theta_min 3.42
_exptl_absorpt_coefficient_mu 6.544
_exptl_absorpt_correction_T_max 0.9374
_exptl_absorpt_correction_T_min 0.3270
_exptl_absorpt_correction_type multi-scan
_exptl_absorpt_process_details 'SADABS 2007/2 (Sheldrick, G.M., 2007)'
_exptl_crystal_colour Brown
_exptl_crystal_density_diffrn 1.639
_exptl_crystal_density_method 'not measured'
_exptl_crystal_description Needle
_exptl_crystal_F_000 1818
_exptl_crystal_size_max 0.22
_exptl_crystal_size_mid 0.04
_exptl_crystal_size_min 0.01
_refine_diff_density_max 1.518
_refine_diff_density_min -1.713
_refine_diff_density_rms 0.242
_refine_ls_abs_structure_details 'Flack H D (1983), Acta Cryst. A39, 876-881'
_refine_ls_abs_structure_Flack 0.26(2)
_refine_ls_extinction_method none
_refine_ls_goodness_of_fit_ref 1.106
_refine_ls_hydrogen_treatment constr
_refine_ls_matrix_type full
_refine_ls_number_parameters 254
_refine_ls_number_reflns 5243
_refine_ls_number_restraints 153
_refine_ls_restrained_S_all 1.095
_refine_ls_R_factor_all 0.1020
_refine_ls_R_factor_gt 0.0693
_refine_ls_shift/su_max 0.008
_refine_ls_shift/su_mean 0.000
_refine_ls_structure_factor_coef Fsqd
_refine_ls_weighting_details 'calc w=1/[\s^2^(Fo^2^)+(0.0346P)^2^+67.7963P] where P=(Fo^2^+2Fc^2^)/3'
_refine_ls_weighting_scheme calc
_refine_ls_wR_factor_gt 0.1285
_refine_ls_wR_factor_ref 0.1397
_reflns_number_gt 4033
_reflns_number_total 5243
_reflns_threshold_expression >2sigma(I)
_cod_data_source_file om301045k_si_002.cif
_cod_data_source_block 10b
_cod_depositor_comments
;
The following automatic conversions were performed:

'_symmetry_cell_setting' value 'Trigonal' changed to 'trigonal'
according to /home/saulius/struct/CIF-dictionaries/cif_core.dic
dictionary named 'cif_core.dic' version 2.4.2 from 2011-04-26.

Automatic conversion script
Id: cif_fix_values 1891 2012-01-12 08:04:46Z andrius 
;
_cod_original_sg_symbol_Hall 'P3 -2c'
_cod_original_sg_symbol_H-M P31c
_cod_database_code 4080294

loop_
_symmetry_equiv_pos_as_xyz
'x, y, z'
'-y, x-y, z'
'-x+y, -x, z'
'y, x, z+1/2'
'-x, -x+y, z+1/2'
'x-y, -y, z+1/2'

loop_
_atom_site_label
_atom_site_type_symbol
_atom_site_fract_x
_atom_site_fract_y
_atom_site_fract_z
_atom_site_U_iso_or_equiv
_atom_site_adp_type
_atom_site_occupancy
_atom_site_symmetry_multiplicity
_atom_site_calc_flag
_atom_site_refinement_flags
_atom_site_disorder_assembly
_atom_site_disorder_group
C1 C 0.5483(12) 0.5637(13) 0.9050(18) 0.046(5) Uani 1 1 d . . .
H1 H 0.5124 0.5092 0.9254 0.056 Uiso 1 1 calc R . .
C2 C 0.5160(12) 0.5886(10) 0.8124(19) 0.042(5) Uani 1 1 d . A .
C3 C 0.5492(10) 0.6615(10) 0.7573(15) 0.018(3) Uani 1 1 d U . .
H3 H 0.5121 0.6634 0.7062 0.022 Uiso 1 1 calc R . .
C4 C 0.6232(9) 0.7335(11) 0.7567(18) 0.026(4) Uani 1 1 d U . .
H4 H 0.6208 0.7703 0.7055 0.031 Uiso 1 1 calc R . .
C5 C 0.6972(12) 0.7683(11) 0.8049(16) 0.036(5) Uani 1 1 d . A .
C6 C 0.7274(10) 0.7415(9) 0.8911(14) 0.028(4) Uani 1 1 d U . .
H6 H 0.7837 0.7755 0.9022 0.033 Uiso 1 1 calc R . .
C7 C 0.6947(11) 0.6783(11) 0.9619(16) 0.041(5) Uani 1 1 d . . .
H7 H 0.7299 0.6865 1.0229 0.050 Uiso 1 1 calc R . .
C8 C 0.6169(13) 0.5973(15) 0.972(2) 0.065(7) Uani 1 1 d . . .
H8 H 0.6152 0.5648 1.0332 0.078 Uiso 1 1 calc R . .
C9 C 0.8699(17) 0.873(2) 0.683(2) 0.097(10) Uani 1 1 d . A .
H9A H 0.8952 0.8535 0.7361 0.146 Uiso 1 1 calc R . .
H9B H 0.9093 0.9277 0.6585 0.146 Uiso 1 1 calc R . .
H9C H 0.8509 0.8371 0.6171 0.146 Uiso 1 1 calc R . .
C10A C 0.746(10) 0.926(6) 0.865(9) 0.076(13) Uani 0.23(4) 1 d PU A 1
H10A H 0.7597 0.9158 0.9408 0.114 Uiso 0.23(4) 1 calc PR A 1
H10B H 0.6876 0.9029 0.8595 0.114 Uiso 0.23(4) 1 calc PR A 1
H10C H 0.7732 0.9840 0.8514 0.114 Uiso 0.23(4) 1 calc PR A 1
C10B C 0.823(3) 0.9425(16) 0.861(2) 0.076(13) Uani 0.77(4) 1 d PU A 2
H10D H 0.8423 0.9206 0.9201 0.114 Uiso 0.77(4) 1 calc PR A 2
H10E H 0.7813 0.9525 0.8923 0.114 Uiso 0.77(4) 1 calc PR A 2
H10F H 0.8679 0.9932 0.8333 0.114 Uiso 0.77(4) 1 calc PR A 2
C13A C 0.374(2) 0.426(2) 0.632(3) 0.033(6) Uani 0.47(3) 1 d PU B 3
H13A H 0.4091 0.4018 0.6316 0.049 Uiso 0.47(3) 1 calc PR B 3
H13B H 0.3784 0.4516 0.5591 0.049 Uiso 0.47(3) 1 calc PR B 3
H13C H 0.3185 0.3840 0.6453 0.049 Uiso 0.47(3) 1 calc PR B 3
C12A C 0.363(3) 0.415(3) 0.864(4) 0.049(8) Uani 0.47(3) 1 d PU B 3
H12A H 0.3967 0.3897 0.8640 0.073 Uiso 0.47(3) 1 calc PR B 3
H12B H 0.3085 0.3758 0.8389 0.073 Uiso 0.47(3) 1 calc PR B 3
H12C H 0.3605 0.4326 0.9407 0.073 Uiso 0.47(3) 1 calc PR B 3
C13B C 0.416(2) 0.473(2) 0.630(3) 0.033(6) Uani 0.53(3) 1 d PU B 4
H13D H 0.4504 0.4494 0.6356 0.049 Uiso 0.53(3) 1 calc PR B 4
H13E H 0.4372 0.5162 0.5740 0.049 Uiso 0.53(3) 1 calc PR B 4
H13F H 0.3611 0.4315 0.6084 0.049 Uiso 0.53(3) 1 calc PR B 4
C12B C 0.394(3) 0.459(3) 0.871(4) 0.049(8) Uani 0.53(3) 1 d PU B 4
H12D H 0.3950 0.4904 0.9363 0.073 Uiso 0.53(3) 1 calc PR B 4
H12E H 0.4360 0.4439 0.8797 0.073 Uiso 0.53(3) 1 calc PR B 4
H12F H 0.3413 0.4101 0.8650 0.073 Uiso 0.53(3) 1 calc PR B 4
C11 C 0.742(2) 0.9090(19) 0.639(3) 0.088(10) Uani 1 1 d . A .
H11A H 0.6959 0.9122 0.6672 0.132 Uiso 1 1 calc R . .
H11B H 0.7253 0.8712 0.5758 0.132 Uiso 1 1 calc R . .
H11C H 0.7842 0.9625 0.6139 0.132 Uiso 1 1 calc R . .
C14 C 0.3474(11) 0.5585(12) 0.760(2) 0.058(7) Uani 1 1 d . B .
H14A H 0.3659 0.6005 0.7024 0.087 Uiso 1 1 calc R . .
H14B H 0.3507 0.5826 0.8341 0.087 Uiso 1 1 calc R . .
H14C H 0.2915 0.5171 0.7451 0.087 Uiso 1 1 calc R . .
C15 C 0.606(2) 0.4187(17) 0.610(3) 0.102(12) Uani 1 1 d . C .
H15A H 0.6240 0.4350 0.5330 0.154 Uiso 1 1 calc R . .
H15B H 0.5542 0.4168 0.6219 0.154 Uiso 1 1 calc R . .
H15C H 0.5991 0.3652 0.6244 0.154 Uiso 1 1 calc R . .
C16 C 0.772(2) 0.569(2) 0.531(3) 0.122(12) Uani 1 1 d U . .
H16A H 0.8268 0.6148 0.5277 0.182 Uiso 1 1 calc R . .
H16B H 0.7350 0.5824 0.4928 0.182 Uiso 1 1 calc R . .
H16C H 0.7704 0.5223 0.4927 0.182 Uiso 1 1 calc R . .
C17A C 0.874(2) 0.662(3) 0.694(4) 0.046(4) Uani 0.49(3) 1 d PU C 5
H17A H 0.8663 0.6565 0.6125 0.068 Uiso 0.49(3) 1 calc PR C 5
H17B H 0.9201 0.6547 0.7141 0.068 Uiso 0.49(3) 1 calc PR C 5
H17C H 0.8851 0.7151 0.7179 0.068 Uiso 0.49(3) 1 calc PR C 5
C18A C 0.754(3) 0.553(3) 0.982(4) 0.046(4) Uani 0.49(3) 1 d PU A 5
H18A H 0.6995 0.5107 1.0053 0.068 Uiso 0.49(3) 1 calc PR C 5
H18B H 0.7647 0.6048 1.0128 0.068 Uiso 0.49(3) 1 calc PR C 5
H18C H 0.7936 0.5395 1.0108 0.068 Uiso 0.49(3) 1 calc PR C 5
C24A C 0.759(3) 0.558(3) 0.836(5) 0.046(4) Uani 0.49(3) 1 d PU A 5
C17B C 0.877(2) 0.652(2) 0.763(4) 0.046(4) Uani 0.51(3) 1 d PU C 6
H17D H 0.8911 0.6725 0.8400 0.068 Uiso 0.51(3) 1 calc PR C 6
H17E H 0.8867 0.6967 0.7126 0.068 Uiso 0.51(3) 1 calc PR C 6
H17F H 0.9092 0.6284 0.7395 0.068 Uiso 0.51(3) 1 calc PR C 6
C18B C 0.797(3) 0.571(2) 0.939(4) 0.046(4) Uani 0.51(3) 1 d PU A 6
H18D H 0.8220 0.6288 0.9525 0.068 Uiso 0.51(3) 1 calc PR C 6
H18E H 0.8373 0.5596 0.9043 0.068 Uiso 0.51(3) 1 calc PR C 6
H18F H 0.7792 0.5416 1.0102 0.068 Uiso 0.51(3) 1 calc PR C 6
C24B C 0.736(3) 0.547(3) 0.871(5) 0.046(4) Uani 0.51(3) 1 d PU A 6
C19 C 0.6060(17) 0.4168(13) 0.880(2) 0.075(9) Uani 1 1 d . . .
H19A H 0.6184 0.4310 0.9590 0.113 Uiso 1 1 calc R . .
H19B H 0.6041 0.3655 0.8648 0.113 Uiso 1 1 calc R . .
H19C H 0.5536 0.4115 0.8616 0.113 Uiso 1 1 calc R . .
C20 C 0.7902(13) 0.5901(13) 0.759(3) 0.053(6) Uani 1 1 d U . .
C21 C 0.7453(14) 0.5461(12) 0.657(2) 0.042(6) Uani 1 1 d . A .
C22 C 0.6683(13) 0.4794(11) 0.691(2) 0.056(7) Uani 1 1 d . . .
C23 C 0.6717(12) 0.4833(10) 0.8063(17) 0.038(4) Uani 1 1 d U A .
Si1 Si 0.4118(3) 0.5124(3) 0.7589(6) 0.0425(16) Uani 1 1 d . . .
Si2 Si 0.7823(3) 0.8736(3) 0.7513(6) 0.0322(13) Uani 1 1 d . . .
U1 U 0.66386(4) 0.61636(3) 0.7529(2) 0.01948(14) Uani 1 1 d . A .

loop_
_atom_site_aniso_label
_atom_site_aniso_U_11
_atom_site_aniso_U_22
_atom_site_aniso_U_33
_atom_site_aniso_U_23
_atom_site_aniso_U_13
_atom_site_aniso_U_12
C1 0.038(11) 0.054(13) 0.053(14) 0.014(11) -0.007(10) 0.028(10)
C2 0.047(12) 0.017(9) 0.063(15) 0.028(9) 0.038(11) 0.017(8)
C3 0.020(6) 0.017(6) 0.026(7) -0.016(6) -0.021(6) 0.015(5)
C4 0.009(8) 0.019(8) 0.037(10) 0.003(7) -0.004(7) -0.004(6)
C5 0.050(12) 0.039(11) 0.028(11) -0.016(9) -0.009(9) 0.028(10)
C6 0.031(7) 0.021(6) 0.026(7) -0.003(6) -0.019(6) 0.008(5)
C7 0.031(10) 0.048(12) 0.039(12) -0.003(9) -0.008(9) 0.014(9)
C8 0.044(13) 0.087(18) 0.061(17) 0.045(14) 0.013(11) 0.030(12)
C9 0.071(19) 0.12(3) 0.08(2) 0.001(19) 0.019(16) 0.029(18)
C10A 0.13(3) 0.024(14) 0.033(16) 0.000(11) 0.01(2) 0.008(18)
C10B 0.13(3) 0.024(14) 0.033(16) 0.000(11) 0.01(2) 0.008(18)
C13A 0.024(11) 0.032(11) 0.027(10) -0.009(9) 0.002(9) 0.002(8)
C12A 0.060(14) 0.039(14) 0.050(13) -0.012(11) 0.005(10) 0.027(11)
C13B 0.024(11) 0.032(11) 0.027(10) -0.009(9) 0.002(9) 0.002(8)
C12B 0.060(14) 0.039(14) 0.050(13) -0.012(11) 0.005(10) 0.027(11)
C11 0.11(3) 0.09(2) 0.10(3) -0.018(18) -0.034(19) 0.08(2)
C14 0.026(11) 0.045(11) 0.11(2) 0.008(13) 0.011(12) 0.021(9)
C15 0.16(3) 0.067(19) 0.10(3) -0.047(18) -0.01(2) 0.07(2)
C16 0.124(19) 0.131(19) 0.106(19) -0.019(15) 0.053(14) 0.061(15)
C17A 0.043(7) 0.048(7) 0.051(8) 0.010(6) -0.014(6) 0.027(6)
C18A 0.043(7) 0.048(7) 0.051(8) 0.010(6) -0.014(6) 0.027(6)
C24A 0.043(7) 0.048(7) 0.051(8) 0.010(6) -0.014(6) 0.027(6)
C17B 0.043(7) 0.048(7) 0.051(8) 0.010(6) -0.014(6) 0.027(6)
C18B 0.043(7) 0.048(7) 0.051(8) 0.010(6) -0.014(6) 0.027(6)
C24B 0.043(7) 0.048(7) 0.051(8) 0.010(6) -0.014(6) 0.027(6)
C19 0.10(2) 0.039(13) 0.09(2) 0.022(13) 0.043(17) 0.034(14)
C20 0.039(9) 0.055(9) 0.083(11) 0.001(8) -0.005(8) 0.037(7)
C21 0.058(14) 0.036(11) 0.059(17) 0.000(10) 0.005(12) 0.043(11)
C22 0.042(12) 0.020(10) 0.11(2) -0.033(12) -0.020(14) 0.019(10)
C23 0.056(8) 0.021(7) 0.050(9) 0.011(6) -0.005(7) 0.029(6)
Si1 0.016(2) 0.021(2) 0.088(5) -0.002(3) -0.003(3) 0.007(2)
Si2 0.025(3) 0.018(2) 0.046(3) 0.001(3) -0.004(3) 0.005(2)
U1 0.0181(3) 0.0179(3) 0.0251(2) 0.0005(3) 0.0007(3) 0.0110(3)

loop_
_atom_type_symbol
_atom_type_description
_atom_type_scat_dispersion_real
_atom_type_scat_dispersion_imag
_atom_type_scat_source
C C 0.0033 0.0016 'International Tables Vol C Tables 4.2.6.8 and 6.1.1.4'
Si Si 0.0817 0.0704 'International Tables Vol C Tables 4.2.6.8 and 6.1.1.4'
U U -9.6767 9.6646 'International Tables Vol C Tables 4.2.6.8 and 6.1.1.4'
H H 0.0000 0.0000 'International Tables Vol C Tables 4.2.6.8 and 6.1.1.4'

loop_
_geom_angle_atom_site_label_1
_geom_angle_atom_site_label_2
_geom_angle_atom_site_label_3
_geom_angle
C8 C1 C2 138(2)
C8 C1 U1 78.3(13)
C2 C1 U1 76.5(11)
C8 C1 H1 111.1
C2 C1 H1 111.1
U1 C1 H1 127.1
C3 C2 C1 129.5(19)
C3 C2 Si1 113.3(16)
C1 C2 Si1 117.2(13)
C3 C2 U1 76.6(10)
C1 C2 U1 71.8(11)
Si1 C2 U1 131.2(10)
C2 C3 C4 136.9(17)
C2 C3 U1 74.1(9)
C4 C3 U1 74.6(12)
C2 C3 H3 111.6
C4 C3 H3 111.6
U1 C3 H3 137.3
C5 C4 C3 141.0(19)
C5 C4 U1 75.6(11)
C3 C4 U1 75.7(11)
C5 C4 H4 109.5
C3 C4 H4 109.5
U1 C4 H4 137.9
C4 C5 C6 130.9(18)
C4 C5 Si2 119.6(15)
C6 C5 Si2 109.5(13)
C4 C5 U1 75.5(11)
C6 C5 U1 72.1(10)
Si2 C5 U1 131.0(9)
C7 C6 C5 134.4(17)
C7 C6 U1 77.3(10)
C5 C6 U1 77.8(10)
C7 C6 H6 112.8
C5 C6 H6 112.8
U1 C6 H6 123.9
C6 C7 C8 137.9(17)
C6 C7 U1 73.6(10)
C8 C7 U1 74.7(12)
C6 C7 H7 111.0
C8 C7 H7 111.0
U1 C7 H7 139.5
C1 C8 C7 130.0(19)
C1 C8 U1 71.7(13)
C7 C8 U1 72.6(11)
C1 C8 H8 115.0
C7 C8 H8 115.0
U1 C8 H8 136.6
Si2 C9 H9A 109.5
Si2 C9 H9B 109.5
H9A C9 H9B 109.5
Si2 C9 H9C 109.5
H9A C9 H9C 109.5
H9B C9 H9C 109.5
Si2 C10A H10A 109.5
Si2 C10A H10B 109.5
H10A C10A H10B 109.5
Si2 C10A H10C 109.5
H10A C10A H10C 109.5
H10B C10A H10C 109.5
Si2 C10B H10D 109.5
Si2 C10B H10E 109.5
H10D C10B H10E 109.5
Si2 C10B H10F 109.5
H10D C10B H10F 109.5
H10E C10B H10F 109.5
Si1 C13A H13A 109.5
Si1 C13A H13B 109.5
H13A C13A H13B 109.5
Si1 C13A H13C 109.5
H13A C13A H13C 109.5
H13B C13A H13C 109.5
Si1 C12A H12A 109.5
Si1 C12A H12B 109.5
H12A C12A H12B 109.5
Si1 C12A H12C 109.5
H12A C12A H12C 109.5
H12B C12A H12C 109.5
Si1 C13B H13D 109.5
Si1 C13B H13E 109.5
H13D C13B H13E 109.5
Si1 C13B H13F 109.5
H13D C13B H13F 109.5
H13E C13B H13F 109.5
Si1 C12B H12D 109.5
Si1 C12B H12E 109.5
H12D C12B H12E 109.5
Si1 C12B H12F 109.5
H12D C12B H12F 109.5
H12E C12B H12F 109.5
Si2 C11 H11A 109.5
Si2 C11 H11B 109.5
H11A C11 H11B 109.5
Si2 C11 H11C 109.5
H11A C11 H11C 109.5
H11B C11 H11C 109.5
Si1 C14 H14A 109.5
Si1 C14 H14B 109.5
H14A C14 H14B 109.5
Si1 C14 H14C 109.5
H14A C14 H14C 109.5
H14B C14 H14C 109.5
C22 C15 H15A 109.5
C22 C15 H15B 109.5
H15A C15 H15B 109.5
C22 C15 H15C 109.5
H15A C15 H15C 109.5
H15B C15 H15C 109.5
C21 C16 H16A 109.5
C21 C16 H16B 109.5
H16A C16 H16B 109.5
C21 C16 H16C 109.5
H16A C16 H16C 109.5
H16B C16 H16C 109.5
C20 C17A H17A 109.5
C20 C17A H17B 109.5
H17A C17A H17B 109.5
C20 C17A H17C 109.5
H17A C17A H17C 109.5
H17B C17A H17C 109.5
C24A C18A H18A 109.5
C24A C18A H18B 109.5
H18A C18A H18B 109.5
C24A C18A H18C 109.5
H18A C18A H18C 109.5
H18B C18A H18C 109.5
C20 C24A C23 110(5)
C20 C24A C18A 150(5)
C23 C24A C18A 100(4)
C20 C24A U1 76(3)
C23 C24A U1 71.3(19)
C18A C24A U1 111(3)
C20 C17B H17D 109.5
C20 C17B H17E 109.5
H17D C17B H17E 109.5
C20 C17B H17F 109.5
H17D C17B H17F 109.5
H17E C17B H17F 109.5
C24B C18B H18D 109.5
C24B C18B H18E 109.5
H18D C18B H18E 109.5
C24B C18B H18F 109.5
H18D C18B H18F 109.5
H18E C18B H18F 109.5
C18B C24B C23 149(5)
C18B C24B C20 95(4)
C23 C24B C20 93(3)
C18B C24B U1 137(4)
C23 C24B U1 73(2)
C20 C24B U1 71.6(19)
C23 C19 H19A 109.5
C23 C19 H19B 109.5
H19A C19 H19B 109.5
C23 C19 H19C 109.5
H19A C19 H19C 109.5
H19B C19 H19C 109.5
C24A C20 C21 112(4)
C24A C20 C17B 120(4)
C21 C20 C17B 126(3)
C24A C20 C24B 7(4)
C21 C20 C24B 110(3)
C17B C20 C24B 123(3)
C24A C20 C17A 150(4)
C21 C20 C17A 98(3)
C17B C20 C17A 30.1(19)
C24B C20 C17A 152(3)
C24A C20 U1 80(3)
C21 C20 U1 76.5(11)
C17B C20 U1 126.6(19)
C24B C20 U1 73.3(19)
C17A C20 U1 114.5(17)
C22 C21 C20 109(2)
C22 C21 C16 124(2)
C20 C21 C16 127(2)
C22 C21 U1 75.0(11)
C20 C21 U1 72.2(11)
C16 C21 U1 116.4(16)
C23 C22 C21 103.4(19)
C23 C22 C15 132(2)
C21 C22 C15 124(3)
C23 C22 U1 72.9(10)
C21 C22 U1 74.8(10)
C15 C22 U1 120.5(15)
C22 C23 C24B 125(3)
C22 C23 C19 122(2)
C24B C23 C19 113(3)
C22 C23 C24A 106(3)
C24B C23 C24A 20(3)
C19 C23 C24A 132(3)
C22 C23 U1 78.1(10)
C24B C23 U1 76(2)
C19 C23 U1 120.4(14)
C24A C23 U1 75(2)
C12B Si1 C13B 119.9(19)
C12B Si1 C14 108.7(17)
C13B Si1 C14 113.7(15)
C12B Si1 C2 90.9(18)
C13B Si1 C2 112.1(13)
C14 Si1 C2 109.1(9)
C12B Si1 C12A 20(2)
C13B Si1 C12A 104.3(19)
C14 Si1 C12A 108.8(15)
C2 Si1 C12A 108.7(17)
C12B Si1 C13A 103(2)
C13B Si1 C13A 23.4(14)
C14 Si1 C13A 110.0(14)
C2 Si1 C13A 131.6(13)
C12A Si1 C13A 84.4(19)
C10B Si2 C11 112.3(16)
C10B Si2 C9 105.8(19)
C11 Si2 C9 103.0(15)
C10B Si2 C5 111.2(12)
C11 Si2 C5 109.4(13)
C9 Si2 C5 114.9(12)
C10B Si2 C10A 41(4)
C11 Si2 C10A 90(4)
C9 Si2 C10A 147(5)
C5 Si2 C10A 89(3)
C1 U1 C6 80.6(6)
C1 U1 C7 59.4(6)
C6 U1 C7 29.1(5)
C1 U1 C2 31.7(6)
C6 U1 C2 88.7(6)
C7 U1 C2 79.7(6)
C1 U1 C23 84.8(6)
C6 U1 C23 119.3(6)
C7 U1 C23 95.5(6)
C2 U1 C23 107.5(6)
C1 U1 C20 124.6(7)
C6 U1 C20 95.9(7)
C7 U1 C20 92.2(8)
C2 U1 C20 154.5(6)
C23 U1 C20 48.9(7)
C1 U1 C4 76.9(6)
C6 U1 C4 55.6(5)
C7 U1 C4 73.2(6)
C2 U1 C4 56.8(5)
C23 U1 C4 161.5(6)
C20 U1 C4 143.6(6)
C1 U1 C5 87.5(6)
C6 U1 C5 30.1(5)
C7 U1 C5 55.6(6)
C2 U1 C5 79.2(6)
C23 U1 C5 149.4(6)
C20 U1 C5 116.1(6)
C4 U1 C5 28.9(5)
C1 U1 C8 30.0(6)
C6 U1 C8 59.8(7)
C7 U1 C8 32.7(6)
C2 U1 C8 58.6(7)
C23 U1 C8 79.5(7)
C20 U1 C8 102.5(8)
C4 U1 C8 83.3(7)
C5 U1 C8 79.1(7)
C1 U1 C3 57.0(6)
C6 U1 C3 77.3(5)
C7 U1 C3 82.9(5)
C2 U1 C3 29.3(5)
C23 U1 C3 136.6(6)
C20 U1 C3 172.9(6)
C4 U1 C3 29.7(4)
C5 U1 C3 56.8(5)
C8 U1 C3 76.1(6)
C1 U1 C24B 89.4(12)
C6 U1 C24B 90.2(13)
C7 U1 C24B 71.6(13)
C2 U1 C24B 120.2(12)
C23 U1 C24B 30.9(12)
C20 U1 C24B 35.1(13)
C4 U1 C24B 144.5(13)
C5 U1 C24B 119.7(13)
C8 U1 C24B 69.8(13)
C3 U1 C24B 145.4(13)
C1 U1 C24A 101.2(13)
C6 U1 C24A 92.6(14)
C7 U1 C24A 78.5(14)
C2 U1 C24A 131.7(13)
C23 U1 C24A 34.2(13)
C20 U1 C24A 23.4(12)
C4 U1 C24A 148.1(14)
C5 U1 C24A 120.2(14)
C8 U1 C24A 80.8(14)
C3 U1 C24A 156.9(14)
C24B U1 C24A 11.8(16)

loop_
_geom_bond_atom_site_label_1
_geom_bond_atom_site_label_2
_geom_bond_distance
C1 C8 1.39(3)
C1 C2 1.46(3)
C1 U1 2.64(2)
C1 H1 0.9500
C2 C3 1.38(2)
C2 Si1 1.90(2)
C2 U1 2.701(18)
C3 C4 1.397(19)
C3 U1 2.732(15)
C3 H3 0.9500
C4 C5 1.36(2)
C4 U1 2.718(19)
C4 H4 0.9500
C5 C6 1.40(2)
C5 Si2 1.96(2)
C5 U1 2.719(18)
C6 C7 1.34(2)
C6 U1 2.647(15)
C6 H6 0.9500
C7 C8 1.53(3)
C7 U1 2.692(18)
C7 H7 0.9500
C8 U1 2.72(2)
C8 H8 0.9500
C9 Si2 1.87(3)
C9 H9A 0.9800
C9 H9B 0.9800
C9 H9C 0.9800
C10A Si2 2.00(12)
C10A H10A 0.9800
C10A H10B 0.9800
C10A H10C 0.9800
C10B Si2 1.74(3)
C10B H10D 0.9800
C10B H10E 0.9800
C10B H10F 0.9800
C13A Si1 2.09(4)
C13A H13A 0.9800
C13A H13B 0.9800
C13A H13C 0.9800
C12A Si1 2.05(5)
C12A H12A 0.9800
C12A H12B 0.9800
C12A H12C 0.9800
C13B Si1 1.72(3)
C13B H13D 0.9800
C13B H13E 0.9800
C13B H13F 0.9800
C12B Si1 1.61(4)
C12B H12D 0.9800
C12B H12E 0.9800
C12B H12F 0.9800
C11 Si2 1.83(3)
C11 H11A 0.9800
C11 H11B 0.9800
C11 H11C 0.9800
C14 Si1 1.840(18)
C14 H14A 0.9800
C14 H14B 0.9800
C14 H14C 0.9800
C15 C22 1.52(3)
C15 H15A 0.9800
C15 H15B 0.9800
C15 H15C 0.9800
C16 C21 1.58(4)
C16 H16A 0.9800
C16 H16B 0.9800
C16 H16C 0.9800
C17A C20 1.69(5)
C17A H17A 0.9800
C17A H17B 0.9800
C17A H17C 0.9800
C18A C24A 1.74(8)
C18A H18A 0.9800
C18A H18B 0.9800
C18A H18C 0.9800
C24A C20 1.11(6)
C24A C23 1.60(6)
C24A U1 2.75(5)
C17B C20 1.48(4)
C17B H17D 0.9800
C17B H17E 0.9800
C17B H17F 0.9800
C18B C24B 1.31(7)
C18B H18D 0.9800
C18B H18E 0.9800
C18B H18F 0.9800
C24B C23 1.45(6)
C24B C20 1.64(6)
C24B U1 2.73(5)
C19 C23 1.54(3)
C19 H19A 0.9800
C19 H19B 0.9800
C19 H19C 0.9800
C20 C21 1.48(4)
C20 U1 2.71(2)
C21 C22 1.44(3)
C21 U1 2.763(19)
C22 C23 1.37(3)
C22 U1 2.766(17)
C23 U1 2.702(14)

loop_
_geom_torsion_atom_site_label_1
_geom_torsion_atom_site_label_2
_geom_torsion_atom_site_label_3
_geom_torsion_atom_site_label_4
_geom_torsion
C8 C1 C2 C3 1(4)
U1 C1 C2 C3 -54.0(19)
C8 C1 C2 Si1 -177(2)
U1 C1 C2 Si1 127.6(12)
C8 C1 C2 U1 55(3)
C1 C2 C3 C4 7(4)
Si1 C2 C3 C4 -174.3(18)
U1 C2 C3 C4 -45(2)
C1 C2 C3 U1 52.2(19)
Si1 C2 C3 U1 -129.4(12)
C2 C3 C4 C5 1(4)
U1 C3 C4 C5 -44(3)
C2 C3 C4 U1 45(2)
C3 C4 C5 C6 -6(4)
U1 C4 C5 C6 -50(2)
C3 C4 C5 Si2 173(2)
U1 C4 C5 Si2 129.3(12)
C3 C4 C5 U1 44(3)
C4 C5 C6 C7 -7(4)
Si2 C5 C6 C7 173.7(18)
U1 C5 C6 C7 -58(2)
C4 C5 C6 U1 51(2)
Si2 C5 C6 U1 -128.1(10)
C5 C6 C7 C8 16(4)
U1 C6 C7 C8 -43(3)
C5 C6 C7 U1 58(2)
C2 C1 C8 C7 -8(5)
U1 C1 C8 C7 46(3)
C2 C1 C8 U1 -55(3)
C6 C7 C8 C1 -4(5)
U1 C7 C8 C1 -46(3)
C6 C7 C8 U1 42(3)
C23 C24A C20 C21 -7(5)
C18A C24A C20 C21 -179(8)
U1 C24A C20 C21 -71(2)
C23 C24A C20 C17B -169(3)
C18A C24A C20 C17B 19(12)
U1 C24A C20 C17B 127(3)
C23 C24A C20 C24B 70(36)
C18A C24A C20 C24B -102(41)
U1 C24A C20 C24B 6(37)
C23 C24A C20 C17A -173(5)
C18A C24A C20 C17A 15(16)
U1 C24A C20 C17A 123(7)
C23 C24A C20 U1 64(3)
C18A C24A C20 U1 -108(10)
C18B C24B C20 C24A 48(36)
C23 C24B C20 C24A -102(38)
U1 C24B C20 C24A -174(38)
C18B C24B C20 C21 153(3)
C23 C24B C20 C21 3(3)
U1 C24B C20 C21 -68.4(16)
C18B C24B C20 C17B -15(5)
C23 C24B C20 C17B -165(3)
U1 C24B C20 C17B 123(3)
C18B C24B C20 C17A -27(8)
C23 C24B C20 C17A -177(4)
U1 C24B C20 C17A 111(5)
C18B C24B C20 U1 -138(4)
C23 C24B C20 U1 72(2)
C24A C20 C21 C22 7(4)
C17B C20 C21 C22 168(3)
C24B C20 C21 C22 0(3)
C17A C20 C21 C22 179.9(19)
U1 C20 C21 C22 -66.7(13)
C24A C20 C21 C16 -176(4)
C17B C20 C21 C16 -16(4)
C24B C20 C21 C16 176(3)
C17A C20 C21 C16 -3(3)
U1 C20 C21 C16 110(2)
C24A C20 C21 U1 74(3)
C17B C20 C21 U1 -126(3)
C24B C20 C21 U1 66(2)
C17A C20 C21 U1 -113.4(17)
C20 C21 C22 C23 -3(2)
C16 C21 C22 C23 -180(2)
U1 C21 C22 C23 -67.8(12)
C20 C21 C22 C15 -178(2)
C16 C21 C22 C15 5(3)
U1 C21 C22 C15 117(2)
C20 C21 C22 U1 64.8(13)
C16 C21 C22 U1 -112(2)
C21 C22 C23 C24B 6(3)
C15 C22 C23 C24B -179(3)
U1 C22 C23 C24B -63(3)
C21 C22 C23 C19 -172.3(17)
C15 C22 C23 C19 3(3)
U1 C22 C23 C19 118.5(18)
C21 C22 C23 C24A -1(3)
C15 C22 C23 C24A 174(3)
U1 C22 C23 C24A -70(2)
C21 C22 C23 U1 69.1(12)
C15 C22 C23 U1 -116(2)
C18B C24B C23 C22 -111(10)
C20 C24B C23 C22 -6(4)
U1 C24B C23 C22 64(2)
C18B C24B C23 C19 68(11)
C20 C24B C23 C19 172.8(19)
U1 C24B C23 C19 -117.3(17)
C18B C24B C23 C24A -91(14)
C20 C24B C23 C24A 14(8)
U1 C24B C23 C24A 84(10)
C18B C24B C23 U1 -175(11)
C20 C24B C23 U1 -69.9(19)
C20 C24A C23 C22 6(5)
C18A C24A C23 C22 -179(3)
U1 C24A C23 C22 72.5(15)
C20 C24A C23 C24B -157(13)
C18A C24A C23 C24B 18(8)
U1 C24A C23 C24B -91(10)
C20 C24A C23 C19 176(3)
C18A C24A C23 C19 -8(5)
U1 C24A C23 C19 -117(3)
C20 C24A C23 U1 -67(4)
C18A C24A C23 U1 109(3)
C3 C2 Si1 C12B -163(2)
C1 C2 Si1 C12B 16(2)
U1 C2 Si1 C12B 105.1(18)
C3 C2 Si1 C13B 74.4(19)
C1 C2 Si1 C13B -107(2)
U1 C2 Si1 C13B -17.9(19)
C3 C2 Si1 C14 -52.4(18)
C1 C2 Si1 C14 126.2(16)
U1 C2 Si1 C14 -144.7(12)
C3 C2 Si1 C12A -170.8(18)
C1 C2 Si1 C12A 8(2)
U1 C2 Si1 C12A 96.8(18)
C3 C2 Si1 C13A 90(2)
C1 C2 Si1 C13A -92(2)
U1 C2 Si1 C13A -2(2)
C4 C5 Si2 C10B 126(2)
C6 C5 Si2 C10B -55(2)
U1 C5 Si2 C10B -138(2)
C4 C5 Si2 C11 1(2)
C6 C5 Si2 C11 -179.6(15)
U1 C5 Si2 C11 97.5(15)
C4 C5 Si2 C9 -114.2(18)
C6 C5 Si2 C9 65.2(17)
U1 C5 Si2 C9 -17.7(17)
C4 C5 Si2 C10A 90(5)
C6 C5 Si2 C10A -90(5)
U1 C5 Si2 C10A -173(5)
C8 C1 U1 C6 -42.8(13)
C2 C1 U1 C6 102.9(12)
C8 C1 U1 C7 -21.4(13)
C2 C1 U1 C7 124.3(13)
C8 C1 U1 C2 -146(2)
C8 C1 U1 C23 78.1(14)
C2 C1 U1 C23 -136.2(12)
C8 C1 U1 C20 47.9(16)
C2 C1 U1 C20 -166.3(11)
C8 C1 U1 C4 -99.5(14)
C2 C1 U1 C4 46.3(11)
C8 C1 U1 C5 -72.3(14)
C2 C1 U1 C5 73.4(12)
C2 C1 U1 C8 146(2)
C8 C1 U1 C3 -123.7(15)
C2 C1 U1 C3 22.0(10)
C8 C1 U1 C24B 47.5(18)
C2 C1 U1 C24B -166.8(17)
C8 C1 U1 C24A 47.9(19)
C2 C1 U1 C24A -166.3(17)
C7 C6 U1 C1 40.2(11)
C5 C6 U1 C1 -101.3(11)
C5 C6 U1 C7 -141.5(17)
C7 C6 U1 C2 71.0(11)
C5 C6 U1 C2 -70.5(11)
C7 C6 U1 C23 -38.3(13)
C5 C6 U1 C23 -179.9(11)
C7 C6 U1 C20 -83.9(12)
C5 C6 U1 C20 134.6(12)
C7 C6 U1 C4 120.6(13)
C5 C6 U1 C4 -20.9(10)
C7 C6 U1 C5 141.5(17)
C7 C6 U1 C8 17.1(11)
C5 C6 U1 C8 -124.4(13)
C7 C6 U1 C3 98.3(11)
C5 C6 U1 C3 -43.2(11)
C7 C6 U1 C24B -49.2(15)
C5 C6 U1 C24B 169.3(15)
C7 C6 U1 C24A -60.7(16)
C5 C6 U1 C24A 157.8(16)
C6 C7 U1 C1 -132.3(13)
C8 C7 U1 C1 19.7(11)
C8 C7 U1 C6 152.0(17)
C6 C7 U1 C2 -106.1(11)
C8 C7 U1 C2 45.8(11)
C6 C7 U1 C23 147.1(11)
C8 C7 U1 C23 -60.9(12)
C6 C7 U1 C20 98.2(12)
C8 C7 U1 C20 -109.8(12)
C6 C7 U1 C4 -47.8(11)
C8 C7 U1 C4 104.1(12)
C6 C7 U1 C5 -22.2(10)
C8 C7 U1 C5 129.8(13)
C6 C7 U1 C8 -152.0(17)
C6 C7 U1 C3 -76.6(11)
C8 C7 U1 C3 75.4(11)
C6 C7 U1 C24B 127.1(16)
C8 C7 U1 C24B -80.9(16)
C6 C7 U1 C24A 117.2(16)
C8 C7 U1 C24A -90.8(16)
C3 C2 U1 C1 140.1(19)
Si1 C2 U1 C1 -110.6(16)
C3 C2 U1 C6 65.9(12)
C1 C2 U1 C6 -74.2(12)
Si1 C2 U1 C6 175.2(12)
C3 C2 U1 C7 93.8(12)
C1 C2 U1 C7 -46.3(12)
Si1 C2 U1 C7 -156.9(13)
C3 C2 U1 C23 -173.7(12)
C1 C2 U1 C23 46.3(13)
Si1 C2 U1 C23 -64.3(13)
C3 C2 U1 C20 167.0(16)
C1 C2 U1 C20 27(2)
Si1 C2 U1 C20 -84(2)
C3 C2 U1 C4 17.2(9)
C1 C2 U1 C4 -122.8(14)
Si1 C2 U1 C4 126.6(15)
C3 C2 U1 C5 37.1(12)
C1 C2 U1 C5 -102.9(12)
Si1 C2 U1 C5 146.4(13)
C3 C2 U1 C8 120.8(14)
C1 C2 U1 C8 -19.2(12)
Si1 C2 U1 C8 -129.9(14)
C1 C2 U1 C3 -140.1(19)
Si1 C2 U1 C3 109(2)
C3 C2 U1 C24B 155.4(18)
C1 C2 U1 C24B 15.3(19)
Si1 C2 U1 C24B -95.3(19)
C3 C2 U1 C24A 158(2)
C1 C2 U1 C24A 18(2)
Si1 C2 U1 C24A -93(2)
C22 C23 U1 C1 130.9(14)
C24B C23 U1 C1 -98(2)
C19 C23 U1 C1 11.1(18)
C24A C23 U1 C1 -119(3)
C22 C23 U1 C6 -152.9(12)
C24B C23 U1 C6 -21(3)
C19 C23 U1 C6 87.3(19)
C24A C23 U1 C6 -43(3)
C22 C23 U1 C7 -170.6(13)
C24B C23 U1 C7 -39(2)
C19 C23 U1 C7 69.6(19)
C24A C23 U1 C7 -60(3)
C22 C23 U1 C2 108.5(13)
C24B C23 U1 C2 -120(2)
C19 C23 U1 C2 -11(2)
C24A C23 U1 C2 -141(3)
C22 C23 U1 C20 -82.4(17)
C24B C23 U1 C20 49(2)
C19 C23 U1 C20 158(2)
C24A C23 U1 C20 28(2)
C22 C23 U1 C4 138.5(18)
C24B C23 U1 C4 -90(3)
C19 C23 U1 C4 19(3)
C24A C23 U1 C4 -111(3)
C22 C23 U1 C5 -153.0(13)
C24B C23 U1 C5 -22(3)
C19 C23 U1 C5 87(2)
C24A C23 U1 C5 -43(3)
C22 C23 U1 C8 160.7(14)
C24B C23 U1 C8 -68(2)
C19 C23 U1 C8 40.9(19)
C24A C23 U1 C8 -89(3)
C22 C23 U1 C3 104.0(14)
C24B C23 U1 C3 -125(2)
C19 C23 U1 C3 -16(2)
C24A C23 U1 C3 -146(2)
C22 C23 U1 C24B -131(3)
C19 C23 U1 C24B 109(3)
C24A C23 U1 C24B -21(3)
C22 C23 U1 C24A -110(3)
C24B C23 U1 C24A 21(3)
C19 C23 U1 C24A 130(3)
C24A C20 U1 C1 0(4)
C21 C20 U1 C1 115.1(14)
C17B C20 U1 C1 -120(3)
C24B C20 U1 C1 -1(2)
C17A C20 U1 C1 -152(2)
C24A C20 U1 C6 83(4)
C21 C20 U1 C6 -162.2(13)
C17B C20 U1 C6 -38(3)
C24B C20 U1 C6 82(2)
C17A C20 U1 C6 -70(2)
C24A C20 U1 C7 54(4)
C21 C20 U1 C7 168.8(13)
C17B C20 U1 C7 -67(3)
C24B C20 U1 C7 53(2)
C17A C20 U1 C7 -99(2)
C24A C20 U1 C2 -17(4)
C21 C20 U1 C2 98(2)
C17B C20 U1 C2 -137(3)
C24B C20 U1 C2 -18(3)
C17A C20 U1 C2 -169(2)
C24A C20 U1 C23 -42(3)
C21 C20 U1 C23 73.5(13)
C17B C20 U1 C23 -162(4)
C24B C20 U1 C23 -42(2)
C17A C20 U1 C23 166(3)
C24A C20 U1 C4 118(4)
C21 C20 U1 C4 -127.0(14)
C17B C20 U1 C4 -2(4)
C24B C20 U1 C4 117(2)
C17A C20 U1 C4 -35(3)
C24A C20 U1 C5 106(4)
C21 C20 U1 C5 -138.8(12)
C17B C20 U1 C5 -14(3)
C24B C20 U1 C5 105(2)
C17A C20 U1 C5 -46(3)
C24A C20 U1 C8 22(4)
C21 C20 U1 C8 137.4(14)
C17B C20 U1 C8 -98(3)
C24B C20 U1 C8 22(2)
C17A C20 U1 C8 -130(2)
C24A C20 U1 C3 100(7)
C21 C20 U1 C3 -145(6)
C17B C20 U1 C3 -20(8)
C24B C20 U1 C3 99(6)
C17A C20 U1 C3 -52(8)
C24A C20 U1 C24B 1(5)
C21 C20 U1 C24B 116(3)
C17B C20 U1 C24B -119(4)
C17A C20 U1 C24B -152(3)
C21 C20 U1 C24A 115(4)
C17B C20 U1 C24A -120(5)
C24B C20 U1 C24A -1(5)
C17A C20 U1 C24A -152(5)
C5 C4 U1 C1 109.3(13)
C3 C4 U1 C1 -44.0(9)
C5 C4 U1 C6 21.7(11)
C3 C4 U1 C6 -131.5(11)
C5 C4 U1 C7 47.7(12)
C3 C4 U1 C7 -105.6(9)
C5 C4 U1 C2 136.2(15)
C3 C4 U1 C2 -17.0(9)
C5 C4 U1 C23 102(2)
C3 C4 U1 C23 -52(2)
C5 C4 U1 C20 -22(2)
C3 C4 U1 C20 -175.6(14)
C3 C4 U1 C5 -153.2(16)
C5 C4 U1 C8 79.5(13)
C3 C4 U1 C8 -73.7(9)
C5 C4 U1 C3 153.2(16)
C5 C4 U1 C24B 39(2)
C3 C4 U1 C24B -114(2)
C5 C4 U1 C24A 19(3)
C3 C4 U1 C24A -134(2)
C4 C5 U1 C1 -66.9(13)
C6 C5 U1 C1 75.6(11)
Si2 C5 U1 C1 176.2(12)
C4 C5 U1 C6 -142.5(18)
Si2 C5 U1 C6 100.6(16)
C4 C5 U1 C7 -121.0(14)
C6 C5 U1 C7 21.5(10)
Si2 C5 U1 C7 122.1(14)
C4 C5 U1 C2 -36.2(13)
C6 C5 U1 C2 106.4(12)
Si2 C5 U1 C2 -153.0(13)
C4 C5 U1 C23 -142.3(14)
C6 C5 U1 C23 0.2(18)
Si2 C5 U1 C23 100.8(15)
C4 C5 U1 C20 165.4(13)
C6 C5 U1 C20 -52.1(14)
Si2 C5 U1 C20 48.5(16)
C6 C5 U1 C4 142.5(18)
Si2 C5 U1 C4 -116.9(18)
C4 C5 U1 C8 -95.9(13)
C6 C5 U1 C8 46.6(11)
Si2 C5 U1 C8 147.2(13)
C4 C5 U1 C3 -15.5(10)
C6 C5 U1 C3 127.1(13)
Si2 C5 U1 C3 -132.3(14)
C4 C5 U1 C24B -154.9(17)
C6 C5 U1 C24B -12.3(18)
Si2 C5 U1 C24B 88.3(18)
C4 C5 U1 C24A -168.4(18)
C6 C5 U1 C24A -25.9(19)
Si2 C5 U1 C24A 75(2)
C7 C8 U1 C1 -144(2)
C1 C8 U1 C6 129.1(15)
C7 C8 U1 C6 -15.4(10)
C1 C8 U1 C7 144(2)
C1 C8 U1 C2 20.3(12)
C7 C8 U1 C2 -124.2(13)
C1 C8 U1 C23 -97.8(14)
C7 C8 U1 C23 117.8(12)
C1 C8 U1 C20 -141.2(13)
C7 C8 U1 C20 74.3(12)
C1 C8 U1 C4 75.3(13)
C7 C8 U1 C4 -69.2(11)
C1 C8 U1 C5 104.2(14)
C7 C8 U1 C5 -40.3(11)
C1 C8 U1 C3 45.9(13)
C7 C8 U1 C3 -98.5(11)
C1 C8 U1 C24B -128.2(19)
C7 C8 U1 C24B 87.3(16)
C1 C8 U1 C24A -132.5(18)
C7 C8 U1 C24A 83.1(16)
C2 C3 U1 C1 -23.7(12)
C4 C3 U1 C1 126.3(11)
C2 C3 U1 C6 -110.7(13)
C4 C3 U1 C6 39.3(9)
C2 C3 U1 C7 -81.6(13)
C4 C3 U1 C7 68.3(9)
C4 C3 U1 C2 150.0(15)
C2 C3 U1 C23 8.8(16)
C4 C3 U1 C23 158.8(11)
C2 C3 U1 C20 -129(6)
C4 C3 U1 C20 21(7)
C2 C3 U1 C4 -150.0(15)
C2 C3 U1 C5 -134.9(14)
C4 C3 U1 C5 15.1(9)
C2 C3 U1 C8 -49.0(13)
C4 C3 U1 C8 100.9(10)
C2 C3 U1 C24B -39(3)
C4 C3 U1 C24B 111(2)
C2 C3 U1 C24A -45(4)
C4 C3 U1 C24A 105(3)
C18B C24B U1 C1 -103(6)
C23 C24B U1 C1 81(2)
C20 C24B U1 C1 179(2)
C18B C24B U1 C6 -23(6)
C23 C24B U1 C6 161(2)
C20 C24B U1 C6 -100(2)
C18B C24B U1 C7 -46(6)
C23 C24B U1 C7 139(2)
C20 C24B U1 C7 -123(2)
C18B C24B U1 C2 -111(6)
C23 C24B U1 C2 73(3)
C20 C24B U1 C2 171.4(14)
C18B C24B U1 C23 176(8)
C20 C24B U1 C23 99(3)
C18B C24B U1 C20 77(6)
C23 C24B U1 C20 -99(3)
C18B C24B U1 C4 -37(7)
C23 C24B U1 C4 146.9(16)
C20 C24B U1 C4 -115(2)
C18B C24B U1 C5 -17(7)
C23 C24B U1 C5 167.5(17)
C20 C24B U1 C5 -94(2)
C18B C24B U1 C8 -80(6)
C23 C24B U1 C8 104(2)
C20 C24B U1 C8 -158(2)
C18B C24B U1 C3 -90(6)
C23 C24B U1 C3 94(3)
C20 C24B U1 C3 -167.6(12)
C18B C24B U1 C24A 79(11)
C23 C24B U1 C24A -97(11)
C20 C24B U1 C24A 2(9)
C20 C24A U1 C1 180(3)
C23 C24A U1 C1 63(2)
C18A C24A U1 C1 -31(3)
C20 C24A U1 C6 -99(3)
C23 C24A U1 C6 144(2)
C18A C24A U1 C6 50(3)
C20 C24A U1 C7 -125(4)
C23 C24A U1 C7 118(2)
C18A C24A U1 C7 25(3)
C20 C24A U1 C2 170(2)
C23 C24A U1 C2 53(3)
C18A C24A U1 C2 -40(4)
C20 C24A U1 C23 117(5)
C18A C24A U1 C23 -93(4)
C23 C24A U1 C20 -117(5)
C18A C24A U1 C20 149(6)
C20 C24A U1 C4 -97(4)
C23 C24A U1 C4 145.9(16)
C18A C24A U1 C4 52(4)
C20 C24A U1 C5 -86(4)
C23 C24A U1 C5 156.5(16)
C18A C24A U1 C5 63(3)
C20 C24A U1 C8 -158(4)
C23 C24A U1 C8 85(2)
C18A C24A U1 C8 -9(3)
C20 C24A U1 C3 -161.9(19)
C23 C24A U1 C3 81(4)
C18A C24A U1 C3 -13(6)
C20 C24A U1 C24B -178(14)
C23 C24A U1 C24B 65(10)
C18A C24A U1 C24B -28(9)
